data_8102622
loop_
_publ_author_name
'Zhao-Hui Hou'
'Bin Liu'

_publ_section_title
;
 Crystal structure of
 1'-(2-chlorophenyl)-5,5',6,6',7',7a'-hexahydro-1'H-dispiro[imidazo[2,1-b][1,3]thiazole-2,2'-pyrrolizine-3',3''-indole]-2'',3(1''H)-dione,
 C24H21ClN4O2S
;
_journal_issue 1
_journal_name_full 'Zeitschrift f\"ur Kristallographie - New Crystal Structures'
_journal_page_first 117
_journal_volume 225
_journal_year 2010
_chemical_formula_sum 'C24 H21 Cl N4 O2 S'
_chemical_formula_weight 464.96
_space_group_IT_number 2
_symmetry_cell_setting triclinic
_symmetry_space_group_name_Hall '-P 1'
_symmetry_space_group_name_H-M 'P -1'
_atom_sites_solution_hydrogens geom
_atom_sites_solution_primary direct
_atom_sites_solution_secondary difmap
_audit_creation_method SHELXL-97
_audit_update_record
;
2009-12-04 # Formatted by publCIF
;
_cell_angle_alpha 78.984(7)
_cell_angle_beta 81.867(10)
_cell_angle_gamma 81.718(11)
_cell_formula_units_Z 2
_cell_length_a 8.6798(18)
_cell_length_b 11.078(2)
_cell_length_c 11.372(2)
_cell_measurement_reflns_used 2350
_cell_measurement_temperature 113(2)
_cell_measurement_theta_max 67.5
_cell_measurement_theta_min 21.5
_cell_volume 1054.8(3)
_computing_cell_refinement CrystalClear
_computing_data_collection CrystalClear
_computing_data_reduction CrystalClear
_computing_structure_refinement 'SHELXL-97 (Sheldrick, 1997)'
_computing_structure_solution 'SHELXS-97 (Sheldrick, 1990)'
_diffrn_ambient_temperature 113(2)
_diffrn_detector_area_resol_mean 7.31
_diffrn_measured_fraction_theta_full 0.976
_diffrn_measured_fraction_theta_max 0.960
_diffrn_measurement_device_type 'Rigaku Saturn CCD area detector'
_diffrn_measurement_method '\w and \f scans'
_diffrn_radiation_monochromator multilayer
_diffrn_radiation_source 'fine-focus sealed tube'
_diffrn_radiation_type CuK\a
_diffrn_radiation_wavelength 1.54187
_diffrn_reflns_av_R_equivalents 0.0752
_diffrn_reflns_av_sigmaI/netI 0.0489
_diffrn_reflns_limit_h_max 10
_diffrn_reflns_limit_h_min -9
_diffrn_reflns_limit_k_max 13
_diffrn_reflns_limit_k_min -13
_diffrn_reflns_limit_l_max 14
_diffrn_reflns_limit_l_min -14
_diffrn_reflns_number 21105
_diffrn_reflns_theta_full 67.75
_diffrn_reflns_theta_max 72.06
_diffrn_reflns_theta_min 3.99
_diffrn_standards_decay_% 0
_diffrn_standards_interval_count 0
_diffrn_standards_interval_time 0
_diffrn_standards_number 0
_exptl_absorpt_coefficient_mu 2.784
_exptl_absorpt_correction_T_max 0.6060
_exptl_absorpt_correction_T_min 0.5095
_exptl_absorpt_correction_type multi-scan
_exptl_absorpt_process_details CrystalClear
_exptl_crystal_colour colorless
_exptl_crystal_density_diffrn 1.464
_exptl_crystal_density_method 'not measured'
_exptl_crystal_description block
_exptl_crystal_F_000 484
_exptl_crystal_size_max 0.28
_exptl_crystal_size_mid 0.24
_exptl_crystal_size_min 0.20
_refine_diff_density_max 0.405
_refine_diff_density_min -0.531
_refine_diff_density_rms 0.098
_refine_ls_extinction_coef 0.0128(10)
_refine_ls_extinction_expression Fc^*^=kFc[1+0.001xFc^2^\l^3^/sin(2\q)]^-1/4^
_refine_ls_extinction_method SHELXL
_refine_ls_goodness_of_fit_ref 1.020
_refine_ls_hydrogen_treatment mixed
_refine_ls_matrix_type full
_refine_ls_number_parameters 294
_refine_ls_number_reflns 3986
_refine_ls_number_restraints 0
_refine_ls_restrained_S_all 1.020
_refine_ls_R_factor_all 0.0461
_refine_ls_R_factor_gt 0.0433
_refine_ls_shift/su_max 0.000
_refine_ls_shift/su_mean 0.000
_refine_ls_structure_factor_coef Fsqd
_refine_ls_weighting_details 'calc w=1/[\s^2^(Fo^2^)+(0.0802P)^2^+0.0000P] where P=(Fo^2^+2Fc^2^)/3'
_refine_ls_weighting_scheme calc
_refine_ls_wR_factor_gt 0.1110
_refine_ls_wR_factor_ref 0.1131
_reflns_number_gt 3512
_reflns_number_total 3986
_reflns_threshold_expression >2sigma(I)
_cod_data_source_file 1267-2859.cff
_cod_data_source_block shelxl
_cod_depositor_comments
;
The following automatic conversions were performed:
'_symmetry_cell_setting' value 'Triclinic' changed to 'triclinic'
according to '/home/saulius/struct/CIF-dictionaries/cif_core.dic'
dictionary named 'cif_core.dic' version 2.4.1 from 2010-06-29.

Automatic conversion script
Id: cif_fix_enum 1555 2011-01-17 13:19:09Z saulius 
;
_cod_original_cell_volume 1054.8(4)
_cod_original_sg_symbol_H-M P-1
_cod_database_code 8102622

loop_
_symmetry_equiv_pos_as_xyz
'x, y, z'
'-x, -y, -z'

loop_
_atom_site_label
_atom_site_type_symbol
_atom_site_fract_x
_atom_site_fract_y
_atom_site_fract_z
_atom_site_U_iso_or_equiv
_atom_site_adp_type
_atom_site_occupancy
_atom_site_symmetry_multiplicity
_atom_site_calc_flag
_atom_site_refinement_flags
_atom_site_disorder_assembly
_atom_site_disorder_group
Cl1 Cl 0.24861(7) 0.40648(4) 0.48838(4) 0.03409(17) Uani 1 1 d . . .
S1 S 0.43258(5) 0.19148(3) 0.16037(3) 0.01711(15) Uani 1 1 d . . .
O1 O 0.13769(14) 0.10571(11) 0.44297(10) 0.0206(3) Uani 1 1 d . . .
O2 O 0.21446(14) 0.28209(11) -0.03632(10) 0.0211(3) Uani 1 1 d . . .
N1 N 0.37173(17) 0.02732(13) 0.35068(12) 0.0179(3) Uani 1 1 d . . .
N2 N 0.60368(17) -0.02950(13) 0.24368(12) 0.0202(3) Uani 1 1 d . . .
N3 N 0.20977(17) 0.07131(13) -0.01187(12) 0.0182(3) Uani 1 1 d . . .
N4 N -0.03261(16) 0.24825(12) 0.17028(12) 0.0174(3) Uani 1 1 d . . .
C1 C 0.22952(19) 0.20199(14) 0.23784(13) 0.0150(3) Uani 1 1 d . . .
C2 C 0.2381(2) 0.10826(15) 0.35725(13) 0.0162(3) Uani 1 1 d . . .
C3 C 0.4828(2) 0.05014(15) 0.25168(13) 0.0165(3) Uani 1 1 d . . .
C4 C 0.4173(2) -0.09606(15) 0.41941(15) 0.0219(4) Uani 1 1 d . . .
H4A H 0.3472 -0.1565 0.4119 0.026 Uiso 1 1 calc R . .
H4B H 0.4192 -0.0936 0.5058 0.026 Uiso 1 1 calc R . .
C5 C 0.5847(2) -0.12500(16) 0.35418(15) 0.0228(4) Uani 1 1 d . . .
H5A H 0.6644 -0.1226 0.4076 0.027 Uiso 1 1 calc R . .
H5B H 0.5979 -0.2086 0.3324 0.027 Uiso 1 1 calc R . .
C6 C 0.15375(19) 0.33307(14) 0.26047(14) 0.0163(3) Uani 1 1 d . . .
H6 H 0.1057 0.3231 0.3465 0.020 Uiso 1 1 calc R . .
C7 C 0.0155(2) 0.36758(15) 0.18111(14) 0.0179(3) Uani 1 1 d . . .
H7 H 0.0509 0.4145 0.0999 0.021 Uiso 1 1 calc R . .
C8 C 0.11006(19) 0.16210(15) 0.15955(13) 0.0150(3) Uani 1 1 d . . .
C9 C 0.18421(19) 0.18303(15) 0.02409(14) 0.0169(3) Uani 1 1 d . . .
C10 C 0.15500(19) -0.02286(15) 0.07815(14) 0.0165(3) Uani 1 1 d . . .
C11 C 0.09088(19) 0.02528(15) 0.18252(14) 0.0160(3) Uani 1 1 d . . .
C12 C 0.0259(2) -0.05294(15) 0.28191(14) 0.0190(4) Uani 1 1 d . . .
H12 H -0.0177 -0.0220 0.3533 0.023 Uiso 1 1 calc R . .
C13 C 0.0256(2) -0.17737(16) 0.27560(16) 0.0217(4) Uani 1 1 d . . .
H13 H -0.0187 -0.2314 0.3431 0.026 Uiso 1 1 calc R . .
C14 C 0.0894(2) -0.22283(16) 0.17121(16) 0.0228(4) Uani 1 1 d . . .
H14 H 0.0880 -0.3078 0.1684 0.027 Uiso 1 1 calc R . .
C15 C 0.1554(2) -0.14631(15) 0.07089(15) 0.0214(4) Uani 1 1 d . . .
H15 H 0.1992 -0.1777 -0.0003 0.026 Uiso 1 1 calc R . .
C16 C -0.1309(2) 0.43859(16) 0.24054(16) 0.0237(4) Uani 1 1 d . . .
H16A H -0.1688 0.5132 0.1843 0.028 Uiso 1 1 calc R . .
H16B H -0.1082 0.4641 0.3145 0.028 Uiso 1 1 calc R . .
C17 C -0.2531(2) 0.34589(17) 0.27121(18) 0.0287(4) Uani 1 1 d . . .
H17A H -0.3134 0.3511 0.3511 0.034 Uiso 1 1 calc R . .
H17B H -0.3268 0.3617 0.2095 0.034 Uiso 1 1 calc R . .
C18 C -0.1555(2) 0.21991(16) 0.27193(16) 0.0220(4) Uani 1 1 d . . .
H18A H -0.1101 0.1902 0.3489 0.026 Uiso 1 1 calc R . .
H18B H -0.2182 0.1573 0.2577 0.026 Uiso 1 1 calc R . .
C19 C 0.2614(2) 0.43184(15) 0.24310(14) 0.0179(3) Uani 1 1 d . . .
C20 C 0.3102(2) 0.47270(15) 0.33957(15) 0.0208(4) Uani 1 1 d . . .
C21 C 0.4077(2) 0.56475(16) 0.32325(17) 0.0261(4) Uani 1 1 d . . .
H21 H 0.4377 0.5904 0.3909 0.031 Uiso 1 1 calc R . .
C22 C 0.4612(2) 0.61903(16) 0.20712(18) 0.0266(4) Uani 1 1 d . . .
H22 H 0.5288 0.6817 0.1945 0.032 Uiso 1 1 calc R . .
C23 C 0.4147(2) 0.58077(16) 0.10959(16) 0.0253(4) Uani 1 1 d . . .
H23 H 0.4500 0.6179 0.0298 0.030 Uiso 1 1 calc R . .
C24 C 0.3173(2) 0.48903(16) 0.12801(15) 0.0222(4) Uani 1 1 d . . .
H24 H 0.2874 0.4641 0.0599 0.027 Uiso 1 1 calc R . .
H1 H 0.255(3) 0.064(2) -0.085(2) 0.032(6) Uiso 1 1 d . . .

loop_
_atom_site_aniso_label
_atom_site_aniso_U_11
_atom_site_aniso_U_22
_atom_site_aniso_U_33
_atom_site_aniso_U_23
_atom_site_aniso_U_13
_atom_site_aniso_U_12
Cl1 0.0545(4) 0.0322(3) 0.0213(2) -0.00515(18) -0.0128(2) -0.0151(2)
S1 0.0177(2) 0.0147(2) 0.0184(2) -0.00395(15) -0.00128(15) 0.00019(16)
O1 0.0237(7) 0.0229(6) 0.0163(6) -0.0073(4) -0.0004(5) -0.0034(5)
O2 0.0280(7) 0.0175(6) 0.0183(6) -0.0037(4) -0.0036(5) -0.0026(5)
N1 0.0221(8) 0.0151(7) 0.0167(6) -0.0039(5) -0.0035(5) 0.0001(6)
N2 0.0233(8) 0.0173(7) 0.0213(7) -0.0083(5) -0.0052(6) 0.0020(6)
N3 0.0240(8) 0.0164(7) 0.0156(7) -0.0089(5) -0.0024(5) 0.0008(6)
N4 0.0185(7) 0.0142(7) 0.0213(7) -0.0096(5) -0.0037(5) 0.0019(6)
C1 0.0170(8) 0.0151(8) 0.0142(7) -0.0073(6) -0.0004(6) -0.0015(6)
C2 0.0214(9) 0.0145(8) 0.0156(7) -0.0070(6) -0.0042(6) -0.0035(6)
C3 0.0202(9) 0.0148(8) 0.0172(7) -0.0079(6) -0.0049(6) -0.0017(7)
C4 0.0292(10) 0.0141(8) 0.0223(8) -0.0024(6) -0.0072(7) 0.0004(7)
C5 0.0290(10) 0.0166(8) 0.0237(8) -0.0065(6) -0.0080(7) 0.0030(7)
C6 0.0190(9) 0.0141(8) 0.0176(7) -0.0082(6) -0.0021(6) -0.0007(6)
C7 0.0209(9) 0.0124(8) 0.0219(8) -0.0076(6) -0.0045(6) 0.0007(7)
C8 0.0171(8) 0.0154(8) 0.0144(7) -0.0078(5) -0.0024(6) -0.0006(6)
C9 0.0184(8) 0.0176(8) 0.0162(7) -0.0075(6) -0.0055(6) 0.0018(6)
C10 0.0159(8) 0.0174(8) 0.0181(7) -0.0081(6) -0.0050(6) 0.0017(6)
C11 0.0166(8) 0.0148(8) 0.0190(7) -0.0089(6) -0.0050(6) 0.0010(6)
C12 0.0204(9) 0.0185(8) 0.0200(8) -0.0080(6) -0.0036(6) -0.0012(7)
C13 0.0205(9) 0.0179(8) 0.0270(8) -0.0033(6) -0.0037(7) -0.0030(7)
C14 0.0240(10) 0.0138(8) 0.0335(9) -0.0101(7) -0.0082(7) 0.0013(7)
C15 0.0253(9) 0.0178(8) 0.0238(8) -0.0126(6) -0.0063(7) 0.0037(7)
C16 0.0228(9) 0.0187(9) 0.0319(9) -0.0130(7) -0.0052(7) 0.0035(7)
C17 0.0216(10) 0.0236(10) 0.0416(10) -0.0139(8) -0.0005(8) 0.0026(8)
C18 0.0189(9) 0.0194(8) 0.0289(9) -0.0101(6) -0.0008(7) -0.0003(7)
C19 0.0200(9) 0.0116(7) 0.0238(8) -0.0101(6) -0.0037(6) 0.0028(6)
C20 0.0238(9) 0.0159(8) 0.0251(8) -0.0082(6) -0.0077(7) 0.0012(7)
C21 0.0259(10) 0.0185(9) 0.0381(10) -0.0127(7) -0.0108(8) 0.0006(7)
C22 0.0226(10) 0.0163(9) 0.0438(11) -0.0132(7) -0.0020(8) -0.0034(7)
C23 0.0277(10) 0.0172(8) 0.0302(9) -0.0083(7) 0.0045(7) -0.0021(7)
C24 0.0271(10) 0.0167(8) 0.0242(8) -0.0106(6) -0.0016(7) 0.0009(7)

loop_
_atom_type_symbol
_atom_type_description
_atom_type_scat_dispersion_real
_atom_type_scat_dispersion_imag
_atom_type_scat_source
C C 0.0181 0.0091 'International Tables Vol C Tables 4.2.6.8 and 6.1.1.4'
H H 0.0000 0.0000 'International Tables Vol C Tables 4.2.6.8 and 6.1.1.4'
N N 0.0311 0.0180 'International Tables Vol C Tables 4.2.6.8 and 6.1.1.4'
O O 0.0492 0.0322 'International Tables Vol C Tables 4.2.6.8 and 6.1.1.4'
S S 0.3331 0.5567 'International Tables Vol C Tables 4.2.6.8 and 6.1.1.4'
Cl Cl 0.3639 0.7018 'International Tables Vol C Tables 4.2.6.8 and 6.1.1.4'

loop_
_geom_angle_atom_site_label_1
_geom_angle_atom_site_label_2
_geom_angle_atom_site_label_3
_geom_angle
_geom_angle_site_symmetry_1
_geom_angle_site_symmetry_3
_geom_angle_publ_flag
C3 S1 C1 91.34(8) . . ?
C2 N1 C3 118.08(13) . . ?
C2 N1 C4 132.63(14) . . ?
C3 N1 C4 108.49(13) . . ?
C3 N2 C5 105.37(14) . . ?
C9 N3 C10 112.22(13) . . ?
C9 N3 H1 120.9(15) . . ?
C10 N3 H1 126.9(15) . . ?
C8 N4 C7 106.79(13) . . ?
C8 N4 C18 119.35(13) . . ?
C7 N4 C18 106.15(12) . . ?
C2 C1 C6 111.70(12) . . ?
C2 C1 C8 109.24(13) . . ?
C6 C1 C8 103.51(12) . . ?
C2 C1 S1 104.85(11) . . ?
C6 C1 S1 116.29(11) . . ?
C8 C1 S1 111.25(10) . . ?
O1 C2 N1 125.06(15) . . ?
O1 C2 C1 124.45(15) . . ?
N1 C2 C1 110.46(13) . . ?
N2 C3 N1 117.43(14) . . ?
N2 C3 S1 130.89(13) . . ?
N1 C3 S1 111.62(12) . . ?
N1 C4 C5 99.92(13) . . ?
N1 C4 H4A 111.8 . . ?
C5 C4 H4A 111.8 . . ?
N1 C4 H4B 111.8 . . ?
C5 C4 H4B 111.8 . . ?
H4A C4 H4B 109.5 . . ?
N2 C5 C4 107.58(13) . . ?
N2 C5 H5A 110.2 . . ?
C4 C5 H5A 110.2 . . ?
N2 C5 H5B 110.2 . . ?
C4 C5 H5B 110.2 . . ?
H5A C5 H5B 108.5 . . ?
C19 C6 C1 117.03(14) . . ?
C19 C6 C7 113.84(13) . . ?
C1 C6 C7 105.08(12) . . ?
C19 C6 H6 106.8 . . ?
C1 C6 H6 106.8 . . ?
C7 C6 H6 106.8 . . ?
N4 C7 C16 105.48(14) . . ?
N4 C7 C6 105.24(12) . . ?
C16 C7 C6 113.85(13) . . ?
N4 C7 H7 110.7 . . ?
C16 C7 H7 110.7 . . ?
C6 C7 H7 110.7 . . ?
N4 C8 C11 116.83(14) . . ?
N4 C8 C9 108.11(12) . . ?
C11 C8 C9 101.84(12) . . ?
N4 C8 C1 106.18(12) . . ?
C11 C8 C1 115.78(12) . . ?
C9 C8 C1 107.48(13) . . ?
O2 C9 N3 126.81(15) . . ?
O2 C9 C8 125.72(14) . . ?
N3 C9 C8 107.47(13) . . ?
C15 C10 N3 127.81(15) . . ?
C15 C10 C11 121.99(16) . . ?
N3 C10 C11 110.17(14) . . ?
C12 C11 C10 119.27(15) . . ?
C12 C11 C8 132.62(14) . . ?
C10 C11 C8 108.11(14) . . ?
C11 C12 C13 119.24(15) . . ?
C11 C12 H12 120.4 . . ?
C13 C12 H12 120.4 . . ?
C14 C13 C12 120.45(17) . . ?
C14 C13 H13 119.8 . . ?
C12 C13 H13 119.8 . . ?
C13 C14 C15 121.26(16) . . ?
C13 C14 H14 119.4 . . ?
C15 C14 H14 119.4 . . ?
C10 C15 C14 117.79(15) . . ?
C10 C15 H15 121.1 . . ?
C14 C15 H15 121.1 . . ?
C7 C16 C17 104.65(13) . . ?
C7 C16 H16A 110.8 . . ?
C17 C16 H16A 110.8 . . ?
C7 C16 H16B 110.8 . . ?
C17 C16 H16B 110.8 . . ?
H16A C16 H16B 108.9 . . ?
C18 C17 C16 104.10(15) . . ?
C18 C17 H17A 110.9 . . ?
C16 C17 H17A 110.9 . . ?
C18 C17 H17B 110.9 . . ?
C16 C17 H17B 110.9 . . ?
H17A C17 H17B 109.0 . . ?
N4 C18 C17 101.57(14) . . ?
N4 C18 H18A 111.5 . . ?
C17 C18 H18A 111.5 . . ?
N4 C18 H18B 111.5 . . ?
C17 C18 H18B 111.5 . . ?
H18A C18 H18B 109.3 . . ?
C24 C19 C20 116.04(16) . . ?
C24 C19 C6 121.04(15) . . ?
C20 C19 C6 122.91(15) . . ?
C21 C20 C19 122.76(17) . . ?
C21 C20 Cl1 117.18(13) . . ?
C19 C20 Cl1 120.06(14) . . ?
C20 C21 C22 119.36(17) . . ?
C20 C21 H21 120.3 . . ?
C22 C21 H21 120.3 . . ?
C21 C22 C23 119.26(18) . . ?
C21 C22 H22 120.4 . . ?
C23 C22 H22 120.4 . . ?
C24 C23 C22 120.37(17) . . ?
C24 C23 H23 119.8 . . ?
C22 C23 H23 119.8 . . ?
C23 C24 C19 122.21(16) . . ?
C23 C24 H24 118.9 . . ?
C19 C24 H24 118.9 . . ?

loop_
_geom_bond_atom_site_label_1
_geom_bond_atom_site_label_2
_geom_bond_distance
_geom_bond_site_symmetry_2
_geom_bond_publ_flag
Cl1 C20 1.7522(18) . ?
S1 C3 1.7407(16) . ?
S1 C1 1.8539(17) . ?
O1 C2 1.211(2) . ?
O2 C9 1.220(2) . ?
N1 C2 1.363(2) . ?
N1 C3 1.384(2) . ?
N1 C4 1.469(2) . ?
N2 C3 1.275(2) . ?
N2 C5 1.486(2) . ?
N3 C9 1.355(2) . ?
N3 C10 1.400(2) . ?
N3 H1 0.88(2) . ?
N4 C8 1.456(2) . ?
N4 C7 1.474(2) . ?
N4 C18 1.477(2) . ?
C1 C2 1.548(2) . ?
C1 C6 1.558(2) . ?
C1 C8 1.614(2) . ?
C4 C5 1.555(3) . ?
C4 H4A 0.9900 . ?
C4 H4B 0.9900 . ?
C5 H5A 0.9900 . ?
C5 H5B 0.9900 . ?
C6 C19 1.507(2) . ?
C6 C7 1.563(2) . ?
C6 H6 1.0000 . ?
C7 C16 1.537(2) . ?
C7 H7 1.0000 . ?
C8 C11 1.517(2) . ?
C8 C9 1.571(2) . ?
C10 C15 1.385(2) . ?
C10 C11 1.404(2) . ?
C11 C12 1.390(2) . ?
C12 C13 1.394(2) . ?
C12 H12 0.9500 . ?
C13 C14 1.390(2) . ?
C13 H13 0.9500 . ?
C14 C15 1.390(3) . ?
C14 H14 0.9500 . ?
C15 H15 0.9500 . ?
C16 C17 1.540(3) . ?
C16 H16A 0.9900 . ?
C16 H16B 0.9900 . ?
C17 C18 1.524(2) . ?
C17 H17A 0.9900 . ?
C17 H17B 0.9900 . ?
C18 H18A 0.9900 . ?
C18 H18B 0.9900 . ?
C19 C24 1.394(2) . ?
C19 C20 1.401(2) . ?
C20 C21 1.387(3) . ?
C21 C22 1.387(3) . ?
C21 H21 0.9500 . ?
C22 C23 1.389(3) . ?
C22 H22 0.9500 . ?
C23 C24 1.381(3) . ?
C23 H23 0.9500 . ?
C24 H24 0.9500 . ?

loop_
_geom_hbond_atom_site_label_D
_geom_hbond_atom_site_label_H
_geom_hbond_atom_site_label_A
_geom_hbond_distance_DH
_geom_hbond_distance_HA
_geom_hbond_distance_DA
_geom_hbond_angle_DHA
_geom_hbond_site_symmetry_A
N3 H1 N2 0.88(2) 2.10(2) 2.971(2) 170(2) 2_655

loop_
_geom_torsion_atom_site_label_1
_geom_torsion_atom_site_label_2
_geom_torsion_atom_site_label_3
_geom_torsion_atom_site_label_4
_geom_torsion
_geom_torsion_site_symmetry_1
_geom_torsion_site_symmetry_2
_geom_torsion_site_symmetry_3
_geom_torsion_site_symmetry_4
_geom_torsion_publ_flag
C3 S1 C1 C2 17.34(11) . . . . ?
C3 S1 C1 C6 141.23(11) . . . . ?
C3 S1 C1 C8 -100.62(11) . . . . ?
C3 N1 C2 O1 -173.38(15) . . . . ?
C4 N1 C2 O1 18.2(3) . . . . ?
C3 N1 C2 C1 8.4(2) . . . . ?
C4 N1 C2 C1 -159.95(16) . . . . ?
C6 C1 C2 O1 37.6(2) . . . . ?
C8 C1 C2 O1 -76.26(19) . . . . ?
S1 C1 C2 O1 164.42(14) . . . . ?
C6 C1 C2 N1 -144.15(14) . . . . ?
C8 C1 C2 N1 101.94(15) . . . . ?
S1 C1 C2 N1 -17.38(15) . . . . ?
C5 N2 C3 N1 -1.89(19) . . . . ?
C5 N2 C3 S1 175.10(13) . . . . ?
C2 N1 C3 N2 -176.64(14) . . . . ?
C4 N1 C3 N2 -5.6(2) . . . . ?
C2 N1 C3 S1 5.81(19) . . . . ?
C4 N1 C3 S1 176.82(11) . . . . ?
C1 S1 C3 N2 168.82(16) . . . . ?
C1 S1 C3 N1 -14.05(12) . . . . ?
C2 N1 C4 C5 178.86(16) . . . . ?
C3 N1 C4 C5 9.66(16) . . . . ?
C3 N2 C5 C4 8.22(18) . . . . ?
N1 C4 C5 N2 -10.75(16) . . . . ?
C2 C1 C6 C19 107.20(16) . . . . ?
C8 C1 C6 C19 -135.39(13) . . . . ?
S1 C1 C6 C19 -13.08(17) . . . . ?
C2 C1 C6 C7 -125.40(14) . . . . ?
C8 C1 C6 C7 -7.99(15) . . . . ?
S1 C1 C6 C7 114.32(12) . . . . ?
C8 N4 C7 C16 -158.43(12) . . . . ?
C18 N4 C7 C16 -30.09(16) . . . . ?
C8 N4 C7 C6 -37.75(15) . . . . ?
C18 N4 C7 C6 90.59(14) . . . . ?
C19 C6 C7 N4 156.75(13) . . . . ?
C1 C6 C7 N4 27.44(16) . . . . ?
C19 C6 C7 C16 -88.23(17) . . . . ?
C1 C6 C7 C16 142.45(14) . . . . ?
C7 N4 C8 C11 163.22(13) . . . . ?
C18 N4 C8 C11 43.02(19) . . . . ?
C7 N4 C8 C9 -82.74(14) . . . . ?
C18 N4 C8 C9 157.06(14) . . . . ?
C7 N4 C8 C1 32.35(15) . . . . ?
C18 N4 C8 C1 -87.84(16) . . . . ?
C2 C1 C8 N4 104.98(14) . . . . ?
C6 C1 C8 N4 -14.14(15) . . . . ?
S1 C1 C8 N4 -139.74(11) . . . . ?
C2 C1 C8 C11 -26.48(18) . . . . ?
C6 C1 C8 C11 -145.59(13) . . . . ?
S1 C1 C8 C11 88.80(14) . . . . ?
C2 C1 C8 C9 -139.50(13) . . . . ?
C6 C1 C8 C9 101.38(13) . . . . ?
S1 C1 C8 C9 -24.22(14) . . . . ?
C10 N3 C9 O2 -177.34(16) . . . . ?
C10 N3 C9 C8 3.48(18) . . . . ?
N4 C8 C9 O2 52.9(2) . . . . ?
C11 C8 C9 O2 176.57(16) . . . . ?
C1 C8 C9 O2 -61.3(2) . . . . ?
N4 C8 C9 N3 -127.87(14) . . . . ?
C11 C8 C9 N3 -4.24(16) . . . . ?
C1 C8 C9 N3 117.90(14) . . . . ?
C9 N3 C10 C15 176.92(16) . . . . ?
C9 N3 C10 C11 -1.15(19) . . . . ?
C15 C10 C11 C12 0.1(2) . . . . ?
N3 C10 C11 C12 178.33(14) . . . . ?
C15 C10 C11 C8 179.98(14) . . . . ?
N3 C10 C11 C8 -1.82(18) . . . . ?
N4 C8 C11 C12 -59.1(2) . . . . ?
C9 C8 C11 C12 -176.61(17) . . . . ?
C1 C8 C11 C12 67.1(2) . . . . ?
N4 C8 C11 C10 121.09(14) . . . . ?
C9 C8 C11 C10 3.57(16) . . . . ?
C1 C8 C11 C10 -112.67(15) . . . . ?
C10 C11 C12 C13 -0.2(2) . . . . ?
C8 C11 C12 C13 -179.98(16) . . . . ?
C11 C12 C13 C14 0.0(3) . . . . ?
C12 C13 C14 C15 0.1(3) . . . . ?
N3 C10 C15 C14 -177.82(16) . . . . ?
C11 C10 C15 C14 0.0(2) . . . . ?
C13 C14 C15 C10 -0.2(3) . . . . ?
N4 C7 C16 C17 5.22(17) . . . . ?
C6 C7 C16 C17 -109.65(16) . . . . ?
C7 C16 C17 C18 20.32(18) . . . . ?
C8 N4 C18 C17 163.22(14) . . . . ?
C7 N4 C18 C17 42.69(16) . . . . ?
C16 C17 C18 N4 -38.17(17) . . . . ?
C1 C6 C19 C24 76.18(19) . . . . ?
C7 C6 C19 C24 -46.8(2) . . . . ?
C1 C6 C19 C20 -104.47(18) . . . . ?
C7 C6 C19 C20 132.52(16) . . . . ?
C24 C19 C20 C21 0.2(2) . . . . ?
C6 C19 C20 C21 -179.17(15) . . . . ?
C24 C19 C20 Cl1 -179.45(12) . . . . ?
C6 C19 C20 Cl1 1.2(2) . . . . ?
C19 C20 C21 C22 -0.4(3) . . . . ?
Cl1 C20 C21 C22 179.24(13) . . . . ?
C20 C21 C22 C23 0.6(3) . . . . ?
C21 C22 C23 C24 -0.5(3) . . . . ?
C22 C23 C24 C19 0.3(3) . . . . ?
C20 C19 C24 C23 -0.1(2) . . . . ?
C6 C19 C24 C23 179.24(16) . . . . ?
